data_4035805
loop_
_publ_author_name
'Savoldelli, Andrea'
'Meng, Qianli'
'Paolesse, Roberto'
'Fronczek, Frank R.'
'Smith, Kevin M.'
'Vicente, M Gra\,ca H'

_publ_section_title
;
 Tetrafluorobenzo-Fused BODIPY: A Platform for Regioselective Synthesis of
 BODIPY Dye Derivatives.
;
_journal_issue 12
_journal_name_full 'The Journal of organic chemistry'
_journal_page_first 6498
_journal_page_last 6507
_journal_paper_doi 10.1021/acs.joc.8b00789
_journal_volume 83
_journal_year 2018
_chemical_formula_moiety 'C15 H9 B F6 N2'
_chemical_formula_sum 'C15 H9 B F6 N2'
_chemical_formula_weight 342.05
_space_group_crystal_system triclinic
_space_group_IT_number 2
_space_group_name_Hall '-P 1'
_space_group_name_H-M_alt 'P -1'
_atom_sites_solution_hydrogens geom
_audit_creation_method SHELXL-2014/7
_cell_angle_alpha 94.924(3)
_cell_angle_beta 106.559(3)
_cell_angle_gamma 96.266(3)
_cell_formula_units_Z 2
_cell_length_a 7.5477(4)
_cell_length_b 8.0801(4)
_cell_length_c 11.7891(6)
_cell_measurement_reflns_used 3145
_cell_measurement_temperature 100.0(5)
_cell_measurement_theta_max 38.15
_cell_measurement_theta_min 3.31
_cell_volume 679.86(6)
_computing_cell_refinement 'Bruker SAINT'
_computing_data_collection 'Bruker APEX3'
_computing_data_reduction 'Bruker SAINT'
_computing_structure_refinement 'SHELXL-2014/7 (Sheldrick, 2014)'
_computing_structure_solution 'SHELXS-97 (Sheldrick, 2008)'
_diffrn_ambient_temperature 100.0(5)
_diffrn_measured_fraction_theta_full 0.997
_diffrn_measured_fraction_theta_max 0.950
_diffrn_measurement_device_type 'Bruker Kappa APEX-II DUO'
_diffrn_measurement_method '\f and \w scans'
_diffrn_radiation_monochromator 'TRIUMPH curved graphite'
_diffrn_radiation_source 'fine-focus sealed tube'
_diffrn_radiation_type MoK\a
_diffrn_radiation_wavelength 0.71073
_diffrn_reflns_av_R_equivalents 0.0208
_diffrn_reflns_av_unetI/netI 0.0455
_diffrn_reflns_Laue_measured_fraction_full 0.997
_diffrn_reflns_Laue_measured_fraction_max 0.950
_diffrn_reflns_limit_h_max 13
_diffrn_reflns_limit_h_min -11
_diffrn_reflns_limit_k_max 14
_diffrn_reflns_limit_k_min -13
_diffrn_reflns_limit_l_max 20
_diffrn_reflns_limit_l_min -20
_diffrn_reflns_number 11816
_diffrn_reflns_point_group_measured_fraction_full 0.997
_diffrn_reflns_point_group_measured_fraction_max 0.950
_diffrn_reflns_theta_full 25.000
_diffrn_reflns_theta_max 38.573
_diffrn_reflns_theta_min 2.843
_exptl_absorpt_coefficient_mu 0.157
_exptl_absorpt_correction_T_max 0.984
_exptl_absorpt_correction_T_min 0.909
_exptl_absorpt_correction_type multi-scan
_exptl_absorpt_process_details 'SADABS (Sheldrick, 2004)'
_exptl_crystal_colour 'dark red'
_exptl_crystal_density_diffrn 1.671
_exptl_crystal_description needle
_exptl_crystal_F_000 344
_exptl_crystal_size_max 0.300
_exptl_crystal_size_mid 0.150
_exptl_crystal_size_min 0.100
_refine_diff_density_max 0.708
_refine_diff_density_min -0.398
_refine_diff_density_rms 0.075
_refine_ls_extinction_method none
_refine_ls_goodness_of_fit_ref 1.034
_refine_ls_hydrogen_treatment constr
_refine_ls_matrix_type full
_refine_ls_number_parameters 219
_refine_ls_number_reflns 7313
_refine_ls_number_restraints 0
_refine_ls_restrained_S_all 1.034
_refine_ls_R_factor_all 0.0713
_refine_ls_R_factor_gt 0.0471
_refine_ls_shift/su_max 0.000
_refine_ls_shift/su_mean 0.000
_refine_ls_structure_factor_coef Fsqd
_refine_ls_weighting_details 'w=1/[\s^2^(Fo^2^)+(0.0681P)^2^+0.0506P] where P=(Fo^2^+2Fc^2^)/3'
_refine_ls_weighting_scheme calc
_refine_ls_wR_factor_gt 0.1201
_refine_ls_wR_factor_ref 0.1342
_reflns_Friedel_coverage 0.000
_reflns_number_gt 5248
_reflns_number_total 7313
_reflns_threshold_expression 'I > 2\s(I)'
_cod_data_source_file jo8b00789_si_001.cif
_cod_data_source_block Compound1
_cod_database_code 4035805
_shelx_shelxl_version_number 2014/7
_shelx_space_group_comment
;
The symmetry employed for this shelxl refinement is uniquely defined
by the following loop, which should always be used as a source of
symmetry information in preference to the above space-group names.
They are only intended as comments.
;
_shelx_estimated_absorpt_t_min 0.954
_shelx_estimated_absorpt_t_max 0.984

loop_
_space_group_symop_operation_xyz
'x, y, z'
'-x, -y, -z'

loop_
_atom_site_label
_atom_site_type_symbol
_atom_site_fract_x
_atom_site_fract_y
_atom_site_fract_z
_atom_site_U_iso_or_equiv
_atom_site_adp_type
_atom_site_occupancy
_atom_site_site_symmetry_order
_atom_site_calc_flag
_atom_site_refinement_flags_posn
_atom_site_refinement_flags_adp
F1 F 0.11936(8) 0.87399(8) 0.52563(6) 0.01680(12) Uani 1 1 d . .
F2 F 0.17693(9) 0.65093(8) 0.62630(6) 0.01772(13) Uani 1 1 d . .
F3 F 0.76606(8) 0.67282(8) 0.30606(6) 0.01776(12) Uani 1 1 d . .
F4 F 0.65808(10) 0.44629(9) 0.10700(6) 0.02301(14) Uani 1 1 d . .
F5 F 0.31040(11) 0.27932(9) 0.02639(6) 0.02402(15) Uani 1 1 d . .
F6 F 0.05490(9) 0.33075(9) 0.14512(6) 0.02338(15) Uani 1 1 d . .
N1 N 0.43262(11) 0.87084(10) 0.65247(7) 0.01173(13) Uani 1 1 d . .
N2 N 0.30526(10) 0.68187(10) 0.46222(7) 0.01120(13) Uani 1 1 d . .
C1 C 0.45350(13) 0.95733(12) 0.75945(9) 0.01443(16) Uani 1 1 d . .
H1 H 0.3560 0.9659 0.7949 0.017 Uiso 1 1 calc R U
C2 C 0.63851(13) 1.03283(12) 0.81117(8) 0.01357(15) Uani 1 1 d . .
C3 C 0.73612(12) 0.99078(11) 0.73090(8) 0.01170(15) Uani 1 1 d . .
C4 C 0.60572(12) 0.88940(11) 0.63169(8) 0.01063(14) Uani 1 1 d . .
C5 C 0.62757(12) 0.81174(11) 0.52734(8) 0.01073(14) Uani 1 1 d . .
H5 H 0.7457 0.8285 0.5133 0.013 Uiso 1 1 calc R U
C6 C 0.48017(12) 0.71058(11) 0.44366(8) 0.01055(14) Uani 1 1 d . .
C7 C 0.46732(12) 0.61294(11) 0.33424(8) 0.01120(14) Uani 1 1 d . .
C8 C 0.59240(13) 0.58905(12) 0.26943(8) 0.01303(15) Uani 1 1 d . .
C9 C 0.53746(15) 0.47638(12) 0.16798(9) 0.01592(17) Uani 1 1 d . .
C10 C 0.35576(15) 0.38768(12) 0.12626(9) 0.01702(17) Uani 1 1 d . .
C11 C 0.22879(14) 0.41322(12) 0.18644(9) 0.01546(17) Uani 1 1 d . .
C12 C 0.28305(13) 0.52509(11) 0.29105(8) 0.01262(15) Uani 1 1 d . .
C13 C 0.18874(13) 0.57380(12) 0.37404(8) 0.01325(15) Uani 1 1 d . .
H13 H 0.0624 0.5354 0.3677 0.016 Uiso 1 1 calc R U
C14 C 0.71556(16) 1.13653(14) 0.93012(9) 0.02021(19) Uani 1 1 d . .
H14A H 0.8194 1.0872 0.9795 0.030 Uiso 1 1 calc R U
H14B H 0.6175 1.1395 0.9694 0.030 Uiso 1 1 calc R U
H14C H 0.7603 1.2509 0.9194 0.030 Uiso 1 1 calc R U
C15 C 0.93931(13) 1.03938(13) 0.74817(9) 0.01622(17) Uani 1 1 d . .
H15A H 0.9727 1.1605 0.7726 0.024 Uiso 1 1 calc R U
H15B H 0.9670 1.0104 0.6732 0.024 Uiso 1 1 calc R U
H15C H 1.0118 0.9792 0.8101 0.024 Uiso 1 1 calc R U
B1 B 0.25113(14) 0.77081(13) 0.56881(9) 0.01180(16) Uani 1 1 d . .

loop_
_atom_site_aniso_label
_atom_site_aniso_U_11
_atom_site_aniso_U_22
_atom_site_aniso_U_33
_atom_site_aniso_U_23
_atom_site_aniso_U_13
_atom_site_aniso_U_12
F1 0.0130(3) 0.0196(3) 0.0181(3) 0.0013(2) 0.0035(2) 0.0071(2)
F2 0.0142(3) 0.0198(3) 0.0192(3) 0.0048(2) 0.0064(2) -0.0035(2)
F3 0.0130(3) 0.0181(3) 0.0225(3) -0.0018(2) 0.0085(2) -0.0015(2)
F4 0.0291(4) 0.0236(3) 0.0205(3) -0.0024(2) 0.0146(3) 0.0058(3)
F5 0.0351(4) 0.0182(3) 0.0142(3) -0.0070(2) 0.0038(3) 0.0011(3)
F6 0.0181(3) 0.0213(3) 0.0222(3) -0.0058(2) -0.0015(2) -0.0065(2)
N1 0.0092(3) 0.0134(3) 0.0124(3) -0.0004(2) 0.0042(2) -0.0002(2)
N2 0.0074(3) 0.0117(3) 0.0136(3) 0.0002(2) 0.0027(2) -0.0001(2)
C1 0.0140(4) 0.0155(4) 0.0141(4) -0.0009(3) 0.0056(3) 0.0014(3)
C2 0.0142(4) 0.0128(4) 0.0126(4) -0.0010(3) 0.0034(3) 0.0008(3)
C3 0.0106(3) 0.0113(3) 0.0117(3) 0.0003(3) 0.0019(3) -0.0002(3)
C4 0.0091(3) 0.0105(3) 0.0117(3) 0.0002(3) 0.0032(3) -0.0002(3)
C5 0.0088(3) 0.0102(3) 0.0124(3) 0.0000(3) 0.0028(3) 0.0000(3)
C6 0.0081(3) 0.0107(3) 0.0121(3) -0.0001(3) 0.0029(3) -0.0001(3)
C7 0.0104(3) 0.0100(3) 0.0121(3) -0.0007(3) 0.0024(3) 0.0007(3)
C8 0.0125(4) 0.0124(4) 0.0139(4) -0.0003(3) 0.0043(3) 0.0012(3)
C9 0.0208(4) 0.0145(4) 0.0139(4) -0.0004(3) 0.0073(3) 0.0042(3)
C10 0.0237(5) 0.0130(4) 0.0122(4) -0.0023(3) 0.0032(3) 0.0019(3)
C11 0.0159(4) 0.0118(4) 0.0146(4) -0.0015(3) 0.0002(3) -0.0016(3)
C12 0.0113(3) 0.0104(3) 0.0137(4) -0.0009(3) 0.0013(3) -0.0007(3)
C13 0.0092(3) 0.0128(4) 0.0155(4) 0.0003(3) 0.0017(3) -0.0014(3)
C14 0.0230(5) 0.0202(5) 0.0147(4) -0.0054(3) 0.0047(4) -0.0002(4)
C15 0.0109(4) 0.0189(4) 0.0158(4) 0.0000(3) 0.0016(3) -0.0026(3)
B1 0.0082(4) 0.0137(4) 0.0135(4) 0.0017(3) 0.0036(3) 0.0008(3)

loop_
_atom_type_symbol
_atom_type_description
_atom_type_scat_dispersion_real
_atom_type_scat_dispersion_imag
_atom_type_scat_source
C C 0.0033 0.0016 'International Tables Vol C Tables 4.2.6.8 and 6.1.1.4'
H H 0.0000 0.0000 'International Tables Vol C Tables 4.2.6.8 and 6.1.1.4'
N N 0.0061 0.0033 'International Tables Vol C Tables 4.2.6.8 and 6.1.1.4'
B B 0.0013 0.0007 'International Tables Vol C Tables 4.2.6.8 and 6.1.1.4'
F F 0.0171 0.0103 'International Tables Vol C Tables 4.2.6.8 and 6.1.1.4'

loop_
_geom_angle_atom_site_label_1
_geom_angle_atom_site_label_2
_geom_angle_atom_site_label_3
_geom_angle
C1 N1 C4 107.40(8)
C1 N1 B1 126.27(8)
C4 N1 B1 126.32(8)
C13 N2 C6 110.38(8)
C13 N2 B1 124.79(8)
C6 N2 B1 124.78(7)
N1 C1 C2 110.70(8)
N1 C1 H1 124.6
C2 C1 H1 124.6
C3 C2 C1 106.74(8)
C3 C2 C14 127.05(9)
C1 C2 C14 126.20(9)
C2 C3 C4 106.69(8)
C2 C3 C15 126.46(9)
C4 C3 C15 126.83(8)
N1 C4 C5 120.44(8)
N1 C4 C3 108.46(8)
C5 C4 C3 131.09(8)
C6 C5 C4 121.19(8)
C6 C5 H5 119.4
C4 C5 H5 119.4
C5 C6 N2 120.81(8)
C5 C6 C7 132.26(8)
N2 C6 C7 106.86(7)
C8 C7 C12 119.19(8)
C8 C7 C6 133.98(8)
C12 C7 C6 106.83(8)
F3 C8 C9 119.84(9)
F3 C8 C7 120.81(8)
C9 C8 C7 119.34(9)
F4 C9 C8 120.32(9)
F4 C9 C10 118.31(9)
C8 C9 C10 121.36(9)
F5 C10 C11 121.20(9)
F5 C10 C9 118.54(9)
C11 C10 C9 120.25(9)
F6 C11 C10 120.02(9)
F6 C11 C12 120.75(9)
C10 C11 C12 119.23(9)
C11 C12 C13 132.72(9)
C11 C12 C7 120.57(9)
C13 C12 C7 106.69(8)
N2 C13 C12 109.24(8)
N2 C13 H13 125.4
C12 C13 H13 125.4
C2 C14 H14A 109.5
C2 C14 H14B 109.5
H14A C14 H14B 109.5
C2 C14 H14C 109.5
H14A C14 H14C 109.5
H14B C14 H14C 109.5
C3 C15 H15A 109.5
C3 C15 H15B 109.5
H15A C15 H15B 109.5
C3 C15 H15C 109.5
H15A C15 H15C 109.5
H15B C15 H15C 109.5
F1 B1 F2 109.19(8)
F1 B1 N1 111.72(8)
F2 B1 N1 110.92(8)
F1 B1 N2 109.38(7)
F2 B1 N2 109.52(8)
N1 B1 N2 106.04(7)

loop_
_geom_bond_atom_site_label_1
_geom_bond_atom_site_label_2
_geom_bond_distance
F1 B1 1.3815(12)
F2 B1 1.3864(11)
F3 C8 1.3402(11)
F4 C9 1.3402(12)
F5 C10 1.3408(11)
F6 C11 1.3390(11)
N1 C1 1.3473(12)
N1 C4 1.3912(12)
N1 B1 1.5342(13)
N2 C13 1.3312(12)
N2 C6 1.3968(11)
N2 B1 1.5697(13)
C1 C2 1.3995(14)
C1 H1 0.9500
C2 C3 1.3967(13)
C2 C14 1.4946(14)
C3 C4 1.4181(12)
C3 C15 1.4915(13)
C4 C5 1.3928(13)
C5 C6 1.3844(12)
C5 H5 0.9500
C6 C7 1.4258(12)
C7 C8 1.3921(13)
C7 C12 1.4200(12)
C8 C9 1.3708(13)
C9 C10 1.4060(15)
C10 C11 1.3675(15)
C11 C12 1.3948(13)
C12 C13 1.4180(13)
C13 H13 0.9500
C14 H14A 0.9800
C14 H14B 0.9800
C14 H14C 0.9800
C15 H15A 0.9800
C15 H15B 0.9800
C15 H15C 0.9800

loop_
_geom_torsion_atom_site_label_1
_geom_torsion_atom_site_label_2
_geom_torsion_atom_site_label_3
_geom_torsion_atom_site_label_4
_geom_torsion
C4 N1 C1 C2 -0.38(11)
B1 N1 C1 C2 179.81(8)
N1 C1 C2 C3 0.32(11)
N1 C1 C2 C14 -179.03(9)
C1 C2 C3 C4 -0.12(10)
C14 C2 C3 C4 179.22(9)
C1 C2 C3 C15 -178.54(9)
C14 C2 C3 C15 0.80(16)
C1 N1 C4 C5 179.40(8)
B1 N1 C4 C5 -0.79(14)
C1 N1 C4 C3 0.30(10)
B1 N1 C4 C3 -179.89(8)
C2 C3 C4 N1 -0.11(10)
C15 C3 C4 N1 178.30(9)
C2 C3 C4 C5 -179.08(9)
C15 C3 C4 C5 -0.67(16)
N1 C4 C5 C6 -1.95(13)
C3 C4 C5 C6 176.92(9)
C4 C5 C6 N2 -0.75(13)
C4 C5 C6 C7 -177.00(9)
C13 N2 C6 C5 -176.39(8)
B1 N2 C6 C5 6.23(13)
C13 N2 C6 C7 0.71(10)
B1 N2 C6 C7 -176.66(8)
C5 C6 C7 C8 -3.37(18)
N2 C6 C7 C8 179.99(10)
C5 C6 C7 C12 175.62(9)
N2 C6 C7 C12 -1.02(10)
C12 C7 C8 F3 178.44(8)
C6 C7 C8 F3 -2.67(16)
C12 C7 C8 C9 -2.58(14)
C6 C7 C8 C9 176.31(10)
F3 C8 C9 F4 1.79(14)
C7 C8 C9 F4 -177.21(9)
F3 C8 C9 C10 -179.30(9)
C7 C8 C9 C10 1.71(15)
F4 C9 C10 F5 -1.14(14)
C8 C9 C10 F5 179.93(9)
F4 C9 C10 C11 179.32(9)
C8 C9 C10 C11 0.39(15)
F5 C10 C11 F6 -0.77(15)
C9 C10 C11 F6 178.76(9)
F5 C10 C11 C12 178.94(9)
C9 C10 C11 C12 -1.53(15)
F6 C11 C12 C13 2.07(17)
C10 C11 C12 C13 -177.64(10)
F6 C11 C12 C7 -179.68(8)
C10 C11 C12 C7 0.61(14)
C8 C7 C12 C11 1.46(14)
C6 C7 C12 C11 -177.71(8)
C8 C7 C12 C13 -179.88(8)
C6 C7 C12 C13 0.95(10)
C6 N2 C13 C12 -0.11(10)
B1 N2 C13 C12 177.26(8)
C11 C12 C13 N2 177.90(10)
C7 C12 C13 N2 -0.54(11)
C1 N1 B1 F1 65.70(12)
C4 N1 B1 F1 -114.07(10)
C1 N1 B1 F2 -56.38(12)
C4 N1 B1 F2 123.84(9)
C1 N1 B1 N2 -175.21(8)
C4 N1 B1 N2 5.01(12)
C13 N2 B1 F1 -64.07(11)
C6 N2 B1 F1 112.94(9)
C13 N2 B1 F2 55.57(11)
C6 N2 B1 F2 -127.43(9)
C13 N2 B1 N1 175.31(8)
C6 N2 B1 N1 -7.68(11)
